data_1548264
loop_
_publ_author_name
'Jiandong Pang'
'Feilong Jiang'
'Mingyan Wu'
'Caiping Liu'
'Kongzhao Su'
'Weigang Lu'
'Daqiang Yuan'
'Maochun Hong'

_publ_section_title
;
 A porous metal-organic framework with ultrahigh acetylene uptake capacity
 under ambient conditions
;
_journal_name_full 'Nature Communications'
_journal_page_first 7575
_journal_paper_doi 10.1038/ncomms8575
_journal_volume 6
_journal_year 2015
_chemical_formula_sum 'C11.5 H7.5 Cu O5.5'
_chemical_formula_weight 297.21
_space_group_crystal_system tetragonal
_space_group_IT_number 134
_space_group_name_Hall '-P 4ac 2bc'
_space_group_name_H-M_alt 'P 42/n n m'
_symmetry_space_group_name_Hall '-P 4ac 2bc'
_symmetry_space_group_name_H-M 'P 42/n n m :2'
_atom_sites_solution_hydrogens geom
_cell_angle_alpha 90
_cell_angle_beta 90
_cell_angle_gamma 90
_cell_formula_units_Z 16
_cell_length_a 17.9257(3)
_cell_length_b 17.9257(3)
_cell_length_c 28.0627(7)
_cell_measurement_reflns_used 2874
_cell_measurement_temperature 100.0(1)
_cell_measurement_theta_max 67.9270
_cell_measurement_theta_min 3.8140
_cell_volume 9017.4(3)
_computing_cell_refinement
;
CrysAlisPro, Agilent Technologies,
Version 1.171.37.33 (release 27-03-2014 CrysAlis171 .NET)
(compiled Mar 27 2014,17:12:48)
;
_computing_data_collection
;
CrysAlisPro, Agilent Technologies,
Version 1.171.37.33 (release 27-03-2014 CrysAlis171 .NET)
(compiled Mar 27 2014,17:12:48)
;
_computing_data_reduction
;
CrysAlisPro, Agilent Technologies,
Version 1.171.37.33 (release 27-03-2014 CrysAlis171 .NET)
(compiled Mar 27 2014,17:12:48)
;
_computing_molecular_graphics
;
SHELXL-2013 (Sheldrick G. M., 2013)
;
_computing_publication_material
;
SHELXL-2013 (Sheldrick G. M., 2013)
;
_computing_structure_refinement
;
SHELXL-2013 (Sheldrick G. M., 2013)
;
_computing_structure_solution
;
SHELXL-2013 (Sheldrick G. M., 2013)
;
_diffrn_ambient_temperature 100.0(1)
_diffrn_detector_area_resol_mean 10.5594
_diffrn_measured_fraction_theta_full 0.999
_diffrn_measured_fraction_theta_max 0.985
_diffrn_measurement_device_type 'SuperNova, Dual, Cu at zero, Atlas'
_diffrn_measurement_method '\w scans'
_diffrn_radiation_type CuK\a
_diffrn_radiation_wavelength 1.54184
_diffrn_reflns_av_R_equivalents 0.0569
_diffrn_reflns_av_unetI/netI 0.0387
_diffrn_reflns_Laue_measured_fraction_full 0.999
_diffrn_reflns_Laue_measured_fraction_max 0.985
_diffrn_reflns_limit_h_max 21
_diffrn_reflns_limit_h_min -20
_diffrn_reflns_limit_k_max 21
_diffrn_reflns_limit_k_min -12
_diffrn_reflns_limit_l_max 34
_diffrn_reflns_limit_l_min -34
_diffrn_reflns_number 18677
_diffrn_reflns_point_group_measured_fraction_full 0.999
_diffrn_reflns_point_group_measured_fraction_max 0.985
_diffrn_reflns_theta_full 67.684
_diffrn_reflns_theta_max 73.556
_diffrn_reflns_theta_min 3.827
_diffrn_source 'sealed X-ray tube'
_exptl_absorpt_coefficient_mu 1.452
_exptl_absorpt_correction_T_max 1.00000
_exptl_absorpt_correction_T_min 0.58379
_exptl_absorpt_correction_type multi-scan
_exptl_absorpt_process_details
;
CrysAlisPro, Agilent Technologies,
Version 1.171.37.33 (release 27-03-2014 CrysAlis171 .NET)
(compiled Mar 27 2014,17:12:48)
Empirical absorption correction using spherical harmonics,
 implemented in SCALE3 ABSPACK scaling algorithm.
;
_exptl_crystal_colour blue-green
_exptl_crystal_density_diffrn 0.876
_exptl_crystal_description block
_exptl_crystal_F_000 2392
_exptl_crystal_size_max 0.1
_exptl_crystal_size_mid 0.05
_exptl_crystal_size_min 0.05
_platon_squeeze_details
;
Spek, A. L. (2003). J. Appl. Cryst. 36, 7-13.
;
_refine_diff_density_max 1.756
_refine_diff_density_min -0.348
_refine_diff_density_rms 0.057
_refine_ls_extinction_coef .
_refine_ls_extinction_method none
_refine_ls_goodness_of_fit_ref 1.002
_refine_ls_hydrogen_treatment constr
_refine_ls_matrix_type full
_refine_ls_number_parameters 174
_refine_ls_number_reflns 4709
_refine_ls_number_restraints 0
_refine_ls_restrained_S_all 1.002
_refine_ls_R_factor_all 0.0648
_refine_ls_R_factor_gt 0.0488
_refine_ls_shift/su_max 0.000
_refine_ls_shift/su_mean 0.000
_refine_ls_structure_factor_coef Fsqd
_refine_ls_weighting_details
;
 w=1/[\s^2^(Fo^2^)+(0.0620P)^2^]
 where P=(Fo^2^+2Fc^2^)/3
;
_refine_ls_weighting_scheme calc
_refine_ls_wR_factor_gt 0.1206
_refine_ls_wR_factor_ref 0.1255
_reflns_Friedel_coverage 0.000
_reflns_Friedel_fraction_full .
_reflns_Friedel_fraction_max .
_reflns_number_gt 3040
_reflns_number_total 4709
_reflns_threshold_expression 'I > 2\s(I)'
_cod_data_source_file ncomms8575-s2.cif
_cod_data_source_block FJI-H8
_cod_original_cell_volume 9017.4(4)
_cod_original_formula_sum 'C11.50 H7.50 Cu O5.50'
_cod_database_code 1548264
_shelx_space_group_comment
;
The symmetry employed for this shelxl refinement is uniquely defined
by the following loop, which should always be used as a source of
symmetry information in preference to the above space-group names.
They are only intended as comments.
;
_shelxl_version_number 2013-2

loop_
_space_group_symop_operation_xyz
'x, y, z'
'-y+1/2, x, z+1/2'
'-x+1/2, -y+1/2, z'
'y, -x+1/2, z+1/2'
'x, -y+1/2, -z+1/2'
'-x+1/2, y, -z+1/2'
'y, x, -z'
'-y+1/2, -x+1/2, -z'
'-x, -y, -z'
'y-1/2, -x, -z-1/2'
'x-1/2, y-1/2, -z'
'-y, x-1/2, -z-1/2'
'-x, y-1/2, z-1/2'
'x-1/2, -y, z-1/2'
'-y, -x, z'
'y-1/2, x-1/2, z'

loop_
_atom_site_label
_atom_site_type_symbol
_atom_site_fract_x
_atom_site_fract_y
_atom_site_fract_z
_atom_site_U_iso_or_equiv
_atom_site_adp_type
_atom_site_occupancy
_atom_site_site_symmetry_order
_atom_site_calc_flag
_atom_site_refinement_flags_posn
_atom_site_refinement_flags_adp
_atom_site_refinement_flags_occupancy
_atom_site_disorder_assembly
_atom_site_disorder_group
Cu1 Cu 0.45944(2) 0.54056(2) 0.47032(2) 0.04549(16) Uani 1 2 d S T P . .
Cu2 Cu 0.67568(3) 0.7500 0.2500 0.04549(16) Uani 1 2 d S T P . .
O1 O 0.68368(11) 0.68158(12) 0.30319(7) 0.0564(5) Uani 1 1 d . . . . .
O2 O 0.80701(11) 0.66571(12) 0.29451(7) 0.0600(5) Uani 1 1 d . . . . .
O3 O 0.55194(11) 0.55585(12) 0.43463(7) 0.0587(5) Uani 1 1 d . . . . .
O4 O 0.62051(11) 0.48795(12) 0.48556(7) 0.0602(5) Uani 1 1 d . . . . .
O5 O 0.88040(15) 0.38040(15) 0.36115(13) 0.0770(10) Uani 1 2 d S T P . .
O6 O 0.55675(19) 0.7500 0.2500 0.1037(14) Uani 1 2 d S T P . .
O7 O 0.39026(15) 0.60974(15) 0.42657(15) 0.143(2) Uani 1 2 d S T P . .
C1 C 0.74515(16) 0.65254(16) 0.31353(10) 0.0505(7) Uani 1 1 d . . . . .
C2 C 0.74428(16) 0.59646(17) 0.35339(10) 0.0519(7) Uani 1 1 d . . . . .
C3 C 0.80946(17) 0.55882(18) 0.36568(11) 0.0576(8) Uani 1 1 d . . . . .
H3 H 0.8533 0.5661 0.3473 0.069 Uiso 1 1 calc R U . . .
C4 C 0.81114(16) 0.51129(17) 0.40416(11) 0.0551(7) Uani 1 1 d . . . . .
C5 C 0.74671(17) 0.50125(16) 0.43051(11) 0.0528(7) Uani 1 1 d . . . . .
H5 H 0.7477 0.4690 0.4574 0.063 Uiso 1 1 calc R U . . .
C6 C 0.67994(16) 0.53741(16) 0.41861(10) 0.0509(6) Uani 1 1 d . . . . .
C7 C 0.67964(16) 0.58489(16) 0.37951(10) 0.0512(7) Uani 1 1 d . . . . .
H7 H 0.6349 0.6096 0.3706 0.061 Uiso 1 1 calc R U . . .
C8 C 0.61205(17) 0.52596(16) 0.44866(10) 0.0528(7) Uani 1 1 d . . . . .
C9 C 0.88230(16) 0.47643(17) 0.42127(10) 0.0545(7) Uani 1 1 d . . . . .
C10 C 0.91578(17) 0.50977(17) 0.45953(11) 0.0565(7) Uani 1 1 d . . . . .
H10 H 0.8938 0.5532 0.4730 0.068 Uiso 1 1 calc R U . . .
C11 C 0.98166(18) 0.48166(18) 0.47946(14) 0.0522(10) Uani 1 2 d S T P . .
C12 C 0.91305(18) 0.41305(18) 0.40143(16) 0.0575(10) Uani 1 2 d S T P . .
C13 C 0.8254(3) 0.3254(3) 0.3711(3) 0.132(3) Uani 1 2 d S T P . .
H13A H 0.8478 0.2850 0.3898 0.197 Uiso 0.5 1 calc R U P . .
H13B H 0.8059 0.3053 0.3411 0.197 Uiso 1 2 calc R U P . .
H13C H 0.7845 0.3480 0.3893 0.197 Uiso 0.5 1 calc R U P . .

loop_
_atom_site_aniso_label
_atom_site_aniso_U_11
_atom_site_aniso_U_22
_atom_site_aniso_U_33
_atom_site_aniso_U_23
_atom_site_aniso_U_13
_atom_site_aniso_U_12
Cu1 0.0463(2) 0.0463(2) 0.0438(3) 0.00565(16) -0.00565(16) 0.0128(2)
Cu2 0.0377(3) 0.0580(4) 0.0407(3) 0.0030(3) 0.000 0.000
O1 0.0477(12) 0.0672(13) 0.0543(10) 0.0149(10) 0.0065(9) 0.0103(9)
O2 0.0538(13) 0.0706(14) 0.0558(11) 0.0143(10) 0.0038(10) 0.0117(10)
O3 0.0506(12) 0.0676(14) 0.0580(11) 0.0125(10) 0.0027(9) 0.0106(10)
O4 0.0497(12) 0.0725(14) 0.0585(11) 0.0166(11) 0.0028(9) 0.0120(10)
O5 0.0752(14) 0.0752(14) 0.081(2) -0.0139(15) -0.0139(15) 0.0180(18)
O6 0.0399(17) 0.128(4) 0.143(4) 0.025(3) 0.000 0.000
O7 0.176(4) 0.176(4) 0.077(2) 0.0224(14) -0.0224(14) 0.127(4)
C1 0.0519(16) 0.0560(16) 0.0437(13) -0.0008(12) 0.0037(13) 0.0093(13)
C2 0.0493(16) 0.0573(17) 0.0491(14) 0.0026(13) 0.0023(13) 0.0083(13)
C3 0.0536(17) 0.065(2) 0.0541(16) 0.0069(14) 0.0083(14) 0.0153(14)
C4 0.0486(16) 0.0583(18) 0.0584(17) -0.0014(14) -0.0004(14) 0.0137(13)
C5 0.0542(16) 0.0509(16) 0.0534(15) 0.0037(13) -0.0035(14) 0.0105(13)
C6 0.0486(16) 0.0509(16) 0.0532(15) 0.0056(13) -0.0001(12) 0.0018(13)
C7 0.0449(15) 0.0556(17) 0.0530(15) 0.0002(13) -0.0064(13) 0.0094(13)
C8 0.0540(17) 0.0473(16) 0.0571(15) 0.0009(13) -0.0007(14) 0.0090(13)
C9 0.0509(16) 0.0564(18) 0.0561(16) 0.0047(14) 0.0037(13) 0.0167(13)
C10 0.0530(17) 0.0537(17) 0.0628(17) -0.0065(14) 0.0022(14) 0.0225(13)
C11 0.0499(14) 0.0499(14) 0.057(2) -0.0025(14) -0.0025(14) 0.0163(17)
C12 0.0573(15) 0.0573(15) 0.058(2) -0.0004(15) -0.0004(15) 0.009(2)
C13 0.107(3) 0.107(3) 0.180(8) -0.034(4) -0.034(4) -0.023(4)

loop_
_atom_type_symbol
_atom_type_description
_atom_type_scat_dispersion_real
_atom_type_scat_dispersion_imag
_atom_type_scat_source
C C 0.0181 0.0091 'International Tables Vol C Tables 4.2.6.8 and 6.1.1.4'
H H 0.0000 0.0000 'International Tables Vol C Tables 4.2.6.8 and 6.1.1.4'
Cu Cu -1.9646 0.5888 'International Tables Vol C Tables 4.2.6.8 and 6.1.1.4'
O O 0.0492 0.0322 'International Tables Vol C Tables 4.2.6.8 and 6.1.1.4'

loop_
_geom_angle_atom_site_label_1
_geom_angle_atom_site_label_2
_geom_angle_atom_site_label_3
_geom_angle
_geom_angle_site_symmetry_1
_geom_angle_site_symmetry_3
O3 Cu1 O3 88.59(13) 15_665 .
O3 Cu1 O4 168.17(8) 15_665 7_556
O3 Cu1 O4 90.00(9) . 7_556
O3 Cu1 O4 90.00(9) 15_665 9_666
O3 Cu1 O4 168.17(8) . 9_666
O4 Cu1 O4 88.98(13) 7_556 9_666
O3 Cu1 O7 96.68(10) 15_665 .
O3 Cu1 O7 96.67(10) . .
O4 Cu1 O7 95.15(10) 7_556 .
O4 Cu1 O7 95.15(10) 9_666 .
O3 Cu1 Cu1 86.18(6) 15_665 9_666
O3 Cu1 Cu1 86.18(6) . 9_666
O4 Cu1 Cu1 82.01(6) 7_556 9_666
O4 Cu1 Cu1 82.01(6) 9_666 9_666
O7 Cu1 Cu1 175.99(12) . 9_666
O1 Cu2 O1 171.51(12) . 5_565
O1 Cu2 O2 89.17(9) . 3_665
O1 Cu2 O2 89.51(9) 5_565 3_665
O1 Cu2 O2 89.50(9) . 6_655
O1 Cu2 O2 89.17(9) 5_565 6_655
O2 Cu2 O2 162.01(12) 3_665 6_655
O1 Cu2 O6 94.25(6) . .
O1 Cu2 O6 94.25(6) 5_565 .
O2 Cu2 O6 99.00(6) 3_665 .
O2 Cu2 O6 99.00(6) 6_655 .
O1 Cu2 Cu2 85.75(6) . 3_665
O1 Cu2 Cu2 85.75(6) 5_565 3_665
O2 Cu2 Cu2 81.00(6) 3_665 3_665
O2 Cu2 Cu2 81.00(6) 6_655 3_665
O6 Cu2 Cu2 180.0 . 3_665
C1 O1 Cu2 120.44(19) . .
C1 O2 Cu2 123.36(19) . 3_665
C8 O3 Cu1 120.19(19) . .
C8 O4 Cu1 125.2(2) . 9_666
C12 O5 C13 114.9(5) . .
O1 C1 O2 127.0(3) . .
O1 C1 C2 116.2(3) . .
O2 C1 C2 116.9(3) . .
C7 C2 C3 119.8(3) . .
C7 C2 C1 120.1(3) . .
C3 C2 C1 120.0(3) . .
C4 C3 C2 120.9(3) . .
C3 C4 C5 118.8(3) . .
C3 C4 C9 121.9(3) . .
C5 C4 C9 119.0(3) . .
C4 C5 C6 121.7(3) . .
C7 C6 C5 118.4(3) . .
C7 C6 C8 121.8(3) . .
C5 C6 C8 119.8(3) . .
C2 C7 C6 120.4(3) . .
O4 C8 O3 126.3(3) . .
O4 C8 C6 116.4(3) . .
O3 C8 C6 117.4(3) . .
C10 C9 C12 120.1(3) . .
C10 C9 C4 116.3(3) . .
C12 C9 C4 123.6(3) . .
C9 C10 C11 121.8(3) . .
C10 C11 C10 116.6(4) . 16_655
C10 C11 C11 121.70(19) . 9_766
C10 C11 C11 121.69(19) 16_655 9_766
C9 C12 C9 119.6(4) 16_655 .
C9 C12 O5 120.2(2) 16_655 .
C9 C12 O5 120.2(2) . .

loop_
_geom_bond_atom_site_label_1
_geom_bond_atom_site_label_2
_geom_bond_distance
_geom_bond_site_symmetry_2
Cu1 O3 1.957(2) 15_665
Cu1 O3 1.957(2) .
Cu1 O4 1.962(2) 7_556
Cu1 O4 1.962(2) 9_666
Cu1 O7 2.141(3) .
Cu1 Cu1 2.6465(10) 9_666
Cu2 O1 1.9374(19) .
Cu2 O1 1.9374(19) 5_565
Cu2 O2 1.985(2) 3_665
Cu2 O2 1.985(2) 6_655
Cu2 O6 2.132(3) .
Cu2 Cu2 2.6645(11) 3_665
O1 C1 1.253(3) .
O2 C1 1.253(3) .
O2 Cu2 1.985(2) 3_665
O3 C8 1.266(3) .
O4 C8 1.249(3) .
O4 Cu1 1.962(2) 9_666
O5 C12 1.401(5) .
O5 C13 1.423(8) .
C1 C2 1.504(4) .
C2 C7 1.387(4) .
C2 C3 1.393(4) .
C3 C4 1.376(4) .
C4 C5 1.383(4) .
C4 C9 1.499(4) .
C5 C6 1.401(4) .
C6 C7 1.389(4) .
C6 C8 1.495(4) .
C9 C10 1.367(4) .
C9 C12 1.380(4) .
C10 C11 1.401(4) .
C11 C10 1.401(4) 16_655
C11 C11 1.481(8) 9_766
C12 C9 1.380(4) 16_655

loop_
_platon_squeeze_void_nr
_platon_squeeze_void_average_x
_platon_squeeze_void_average_y
_platon_squeeze_void_average_z
_platon_squeeze_void_volume
_platon_squeeze_void_count_electrons
_platon_squeeze_void_content
1 -0.010 -0.005 -0.005 20799 6171 ' '
